data_4071691
loop_
_publ_author_name
'Hirano, Masafumi'
'Kuga, Toshinori'
'Kitamura, Mariko'
'Kanaya, Susumu'
'Komine, Nobuyuki'
'Komiya, Sanshiro'

_publ_section_title
;
 Acid-Promoted Hydrogen Migration in (2-Allylphenoxo)ruthenium(II) To Form
 an \h3-Allyl Complex
;
_journal_issue 15
_journal_name_full Organometallics
_journal_page_first 3635
_journal_paper_doi 10.1021/om800318z
_journal_volume 27
_journal_year 2008
_chemical_formula_moiety 'C50 H44 O P2 Ru '
_chemical_formula_sum 'C50 H44 O P2 Ru'
_chemical_formula_weight 823.91
_space_group_IT_number 2
_symmetry_cell_setting triclinic
_symmetry_Int_Tables_number 2
_symmetry_space_group_name_Hall '-P 1'
_symmetry_space_group_name_H-M 'P -1'
_cell_angle_alpha 96.38(2)
_cell_angle_beta 110.60(2)
_cell_angle_gamma 88.54(2)
_cell_formula_units_Z 2
_cell_length_a 13.898(3)
_cell_length_b 15.542(4)
_cell_length_c 10.008(2)
_cell_measurement_reflns_used 23
_cell_measurement_temperature 200.2
_cell_measurement_theta_max 15.0
_cell_measurement_theta_min 14.5
_cell_volume 2010.8(8)
_computing_cell_refinement 'MSC/AFC Diffractometer Control'
_computing_data_collection 'MSC/AFC Diffractometer Control'
_computing_data_reduction 'teXsan Ver. 1.10'
_computing_publication_material 'teXsan Ver. 1.10'
_computing_structure_refinement 'teXsan Ver. 1.10'
_computing_structure_solution DirectMethod
_diffrn_measured_fraction_theta_full 1.0003
_diffrn_measured_fraction_theta_max 1.0003
_diffrn_measurement_device_type 'Rigaku AFC7R'
_diffrn_measurement_method \w-2\q
_diffrn_radiation_type 'Mo K\a'
_diffrn_radiation_wavelength 0.7107
_diffrn_reflns_av_R_equivalents 0.039
_diffrn_reflns_limit_h_max 18
_diffrn_reflns_limit_h_min 0
_diffrn_reflns_limit_k_max 20
_diffrn_reflns_limit_k_min -20
_diffrn_reflns_limit_l_max 12
_diffrn_reflns_limit_l_min -12
_diffrn_reflns_number 9586
_diffrn_reflns_theta_full 27.50
_diffrn_reflns_theta_max 27.50
_diffrn_standards_decay_% 0.03
_diffrn_standards_interval_count 150
_diffrn_standards_number 3
_exptl_absorpt_coefficient_mu 0.507
_exptl_absorpt_correction_T_max 0.999
_exptl_absorpt_correction_T_min 0.936
_exptl_absorpt_correction_type psi-scan
_exptl_absorpt_process_details '(North, Phillips & Mathews, 1968)'
_exptl_crystal_colour orange
_exptl_crystal_density_diffrn 1.361
_exptl_crystal_density_method 'not measured'
_exptl_crystal_description prismatic
_exptl_crystal_size_max 0.250
_exptl_crystal_size_mid 0.150
_exptl_crystal_size_min 0.100
_refine_diff_density_max 0.85
_refine_diff_density_min -0.55
_refine_ls_extinction_method none
_refine_ls_goodness_of_fit_ref 1.101
_refine_ls_hydrogen_treatment noref
_refine_ls_number_parameters 483
_refine_ls_number_reflns 4322
_refine_ls_R_factor_gt 0.0483
_refine_ls_shift/su_max 1.7470
_refine_ls_structure_factor_coef F
_refine_ls_weighting_details 'w = 1/[\s^2^(Fo) + 0.00090|Fo|^2^]'
_refine_ls_weighting_scheme calc
_refine_ls_wR_factor_ref 0.0599
_reflns_number_gt 4322
_reflns_number_total 9204
_reflns_threshold_expression F^2^>3.0\s(F^2^)
_cod_data_source_file om800318z-file001.cif
_cod_data_source_block complex2c
_cod_original_cell_volume 2010.6(9)
_cod_original_sg_symbol_H-M 'P -1         '
_cod_original_formula_sum 'C50 H44 O P2 Ru '
_cod_database_code 4071691

loop_
_symmetry_equiv_pos_as_xyz
x,y,z
-x,-y,-z

loop_
_atom_site_label
_atom_site_type_symbol
_atom_site_fract_x
_atom_site_fract_y
_atom_site_fract_z
_atom_site_U_iso_or_equiv
_atom_site_adp_type
_atom_site_occupancy
_atom_site_calc_flag
_atom_site_refinement_flags
Ru(1) Ru 0.21021(5) 0.33793(4) 0.12903(6) 0.0192(1) Uani 1.00 d .
P(1) P 0.2324(1) 0.3520(1) -0.0885(2) 0.0216(4) Uani 1.00 d .
P(2) P 0.1300(1) 0.2008(1) 0.0714(2) 0.0225(5) Uani 1.00 d .
O(1) O 0.3436(3) 0.2599(3) 0.2076(5) 0.026(1) Uani 1.00 d .
C(1) C 0.4360(5) 0.2835(5) 0.3042(7) 0.024(2) Uani 1.00 d .
C(2) C 0.5036(5) 0.2184(5) 0.3719(7) 0.030(2) Uani 1.00 d .
C(3) C 0.5980(6) 0.2424(6) 0.4725(9) 0.042(2) Uani 1.00 d .
C(4) C 0.6302(6) 0.3279(6) 0.5128(9) 0.051(3) Uani 1.00 d .
C(5) C 0.5664(6) 0.3923(5) 0.4473(9) 0.046(2) Uani 1.00 d .
C(6) C 0.4703(6) 0.3706(5) 0.3450(8) 0.034(2) Uani 1.00 d .
C(7) C 0.4744(6) 0.1239(5) 0.3310(9) 0.039(2) Uani 1.00 d .
C(8) C 0.5160(9) 0.0768(6) 0.227(1) 0.074(4) Uani 1.00 d .
C(9) C 0.591(1) 0.109(1) 0.191(2) 0.145(6) Uiso 1.00 d .
C(10) C 0.2388(6) 0.4726(4) 0.2379(8) 0.032(2) Uani 1.00 d .
C(11) C 0.2301(6) 0.4171(5) 0.3353(7) 0.032(2) Uani 1.00 d .
C(12) C 0.1337(6) 0.3786(5) 0.2859(8) 0.038(2) Uani 1.00 d .
C(13) C 0.0786(6) 0.4078(5) 0.1513(9) 0.038(2) Uani 1.00 d .
C(14) C 0.1433(6) 0.4663(4) 0.1220(8) 0.032(2) Uani 1.00 d .
C(15) C 0.2641(5) 0.4632(4) -0.1083(7) 0.025(2) Uani 1.00 d .
C(16) C 0.3545(6) 0.4993(5) -0.0040(8) 0.032(2) Uani 1.00 d .
C(17) C 0.3951(6) 0.5781(5) -0.0194(8) 0.038(2) Uani 1.00 d .
C(18) C 0.3466(7) 0.6177(5) -0.1383(10) 0.049(3) Uani 1.00 d .
C(19) C 0.2563(8) 0.5846(6) -0.2411(10) 0.059(3) Uani 1.00 d .
C(20) C 0.2157(7) 0.5077(5) -0.2264(9) 0.045(2) Uani 1.00 d .
C(21) C 0.3326(5) 0.3006(4) -0.1500(7) 0.026(2) Uani 1.00 d .
C(22) C 0.4047(5) 0.2471(4) -0.0679(7) 0.028(2) Uani 1.00 d .
C(23) C 0.4820(6) 0.2109(5) -0.1176(9) 0.037(2) Uani 1.00 d .
C(24) C 0.4875(6) 0.2300(5) -0.2454(9) 0.041(2) Uani 1.00 d .
C(25) C 0.4176(6) 0.2866(6) -0.3267(8) 0.043(2) Uani 1.00 d .
C(26) C 0.3394(6) 0.3198(5) -0.2800(8) 0.038(2) Uani 1.00 d .
C(27) C 0.1136(5) 0.3273(4) -0.2472(7) 0.026(2) Uani 1.00 d .
C(28) C 0.1067(6) 0.2553(4) -0.3467(7) 0.033(2) Uani 1.00 d .
C(29) C 0.0142(7) 0.2350(5) -0.4576(9) 0.048(2) Uani 1.00 d .
C(30) C -0.0693(6) 0.2855(6) -0.4737(8) 0.049(2) Uani 1.00 d .
C(31) C -0.0625(6) 0.3573(6) -0.3760(9) 0.043(2) Uani 1.00 d .
C(32) C 0.0279(6) 0.3775(5) -0.2623(8) 0.037(2) Uani 1.00 d .
C(33) C 0.1298(5) 0.1271(4) -0.0853(7) 0.026(2) Uani 1.00 d .
C(34) C 0.2249(6) 0.1081(4) -0.0977(8) 0.030(2) Uani 1.00 d .
C(35) C 0.2301(6) 0.0505(5) -0.2120(8) 0.040(2) Uani 1.00 d .
C(36) C 0.1422(7) 0.0120(5) -0.3130(8) 0.042(2) Uani 1.00 d .
C(37) C 0.0482(6) 0.0301(5) -0.2993(8) 0.039(2) Uani 1.00 d .
C(38) C 0.0405(5) 0.0881(5) -0.1895(7) 0.030(2) Uani 1.00 d .
C(39) C -0.0067(5) 0.2049(4) 0.0465(7) 0.024(2) Uani 1.00 d .
C(40) C -0.0732(6) 0.2494(5) -0.0635(8) 0.038(2) Uani 1.00 d .
C(41) C -0.1769(6) 0.2559(5) -0.0876(10) 0.049(2) Uani 1.00 d .
C(42) C -0.2183(6) 0.2171(6) -0.003(1) 0.050(3) Uani 1.00 d .
C(43) C -0.1541(6) 0.1719(6) 0.1071(10) 0.050(3) Uani 1.00 d .
C(44) C -0.0494(5) 0.1657(5) 0.1302(8) 0.035(2) Uani 1.00 d .
C(45) C 0.1818(5) 0.1278(4) 0.2123(7) 0.024(2) Uani 1.00 d .
C(46) C 0.1813(6) 0.0379(5) 0.1791(8) 0.033(2) Uani 1.00 d .
C(47) C 0.2249(6) -0.0159(5) 0.2864(8) 0.036(2) Uani 1.00 d .
C(48) C 0.2654(6) 0.0186(5) 0.4285(8) 0.036(2) Uani 1.00 d .
C(49) C 0.2651(6) 0.1068(5) 0.4630(7) 0.036(2) Uani 1.00 d .
C(50) C 0.2228(5) 0.1609(4) 0.3555(7) 0.029(2) Uani 1.00 d .
H(1) H 0.6437 0.1971 0.5165 0.0512 Uiso 1.00 calc .
H(2) H 0.6965 0.3426 0.5868 0.0591 Uiso 1.00 calc .
H(3) H 0.5876 0.4532 0.4706 0.0546 Uiso 1.00 calc .
H(4) H 0.4250 0.4157 0.3019 0.0415 Uiso 1.00 calc .
H(5) H 0.4964 0.0959 0.4175 0.0477 Uiso 1.00 calc .
H(6) H 0.4008 0.1190 0.2901 0.0477 Uiso 1.00 calc .
H(7) H 0.4944 0.0222 0.1881 0.0805 Uiso 1.00 calc .
H(8) H 0.6227 0.1701 0.2240 0.1549 Uiso 0.66 calc P
H(9) H 0.6199 0.0800 0.1195 0.1549 Uiso 0.66 calc P
H(10) H 0.2961 0.5104 0.2481 0.0399 Uiso 1.00 calc .
H(11) H 0.2835 0.4085 0.4260 0.0398 Uiso 1.00 calc .
H(12) H 0.1072 0.3409 0.3357 0.0452 Uiso 1.00 calc .
H(13) H 0.0079 0.3944 0.0935 0.0450 Uiso 1.00 calc .
H(14) H 0.1237 0.4994 0.0404 0.0391 Uiso 1.00 calc .
H(15) H 0.3879 0.4699 0.0808 0.0390 Uiso 1.00 calc .
H(16) H 0.4578 0.6036 0.0546 0.0473 Uiso 1.00 calc .
H(17) H 0.3749 0.6709 -0.1517 0.0594 Uiso 1.00 calc .
H(18) H 0.2200 0.6149 -0.3250 0.0707 Uiso 1.00 calc .
H(19) H 0.1523 0.4842 -0.2996 0.0556 Uiso 1.00 calc .
H(20) H 0.4017 0.2345 0.0236 0.0347 Uiso 1.00 calc .
H(21) H 0.5320 0.1725 -0.0598 0.0459 Uiso 1.00 calc .
H(22) H 0.5401 0.2039 -0.2794 0.0487 Uiso 1.00 calc .
H(23) H 0.4239 0.3028 -0.4144 0.0516 Uiso 1.00 calc .
H(24) H 0.2883 0.3572 -0.3379 0.0469 Uiso 1.00 calc .
H(25) H 0.1664 0.2193 -0.3357 0.0427 Uiso 1.00 calc .
H(26) H 0.0075 0.1844 -0.5250 0.0582 Uiso 1.00 calc .
H(27) H -0.1327 0.2729 -0.5526 0.0581 Uiso 1.00 calc .
H(28) H -0.1218 0.3932 -0.3868 0.0516 Uiso 1.00 calc .
H(29) H 0.0320 0.4278 -0.1936 0.0447 Uiso 1.00 calc .
H(30) H 0.2856 0.1353 -0.0278 0.0377 Uiso 1.00 calc .
H(31) H 0.2958 0.0382 -0.2231 0.0483 Uiso 1.00 calc .
H(32) H 0.1462 -0.0279 -0.3920 0.0506 Uiso 1.00 calc .
H(33) H -0.0129 0.0016 -0.3671 0.0467 Uiso 1.00 calc .
H(34) H -0.0266 0.1025 -0.1847 0.0347 Uiso 1.00 calc .
H(35) H -0.0444 0.2762 -0.1237 0.0477 Uiso 1.00 calc .
H(36) H -0.2204 0.2883 -0.1633 0.0595 Uiso 1.00 calc .
H(37) H -0.2903 0.2224 -0.0174 0.0586 Uiso 1.00 calc .
H(38) H -0.1830 0.1437 0.1662 0.0582 Uiso 1.00 calc .
H(39) H -0.0059 0.1344 0.2056 0.0435 Uiso 1.00 calc .
H(40) H 0.1506 0.0134 0.0810 0.0381 Uiso 1.00 calc .
H(41) H 0.2259 -0.0771 0.2605 0.0436 Uiso 1.00 calc .
H(42) H 0.2940 -0.0186 0.5033 0.0432 Uiso 1.00 calc .
H(43) H 0.2954 0.1311 0.5625 0.0433 Uiso 1.00 calc .
H(44) H 0.2212 0.2232 0.3795 0.0357 Uiso 1.00 calc .

loop_
_atom_site_aniso_label
_atom_site_aniso_U_11
_atom_site_aniso_U_22
_atom_site_aniso_U_33
_atom_site_aniso_U_12
_atom_site_aniso_U_13
_atom_site_aniso_U_23
Ru(1) 0.0180(3) 0.0195(3) 0.0186(3) -0.0001(2) 0.0050(2) 0.0005(2)
P(1) 0.0213(9) 0.0212(9) 0.0212(9) 0.0009(7) 0.0058(7) 0.0028(7)
P(2) 0.0206(9) 0.0256(9) 0.0200(9) -0.0032(7) 0.0056(8) 0.0015(7)
O(1) 0.023(2) 0.027(2) 0.025(3) 0.001(2) 0.005(2) 0.006(2)
C(1) 0.020(3) 0.038(4) 0.013(3) -0.001(3) 0.004(3) 0.008(3)
C(2) 0.024(4) 0.041(4) 0.027(4) 0.004(3) 0.011(3) 0.007(3)
C(3) 0.027(4) 0.055(5) 0.044(5) 0.013(4) 0.009(4) 0.011(4)
C(4) 0.024(4) 0.071(6) 0.047(5) -0.001(4) -0.002(4) 0.014(5)
C(5) 0.034(5) 0.049(5) 0.046(5) -0.015(4) 0.006(4) 0.001(4)
C(6) 0.034(4) 0.036(4) 0.034(4) -0.002(3) 0.013(3) 0.010(3)
C(7) 0.036(4) 0.033(4) 0.047(5) 0.014(3) 0.011(4) 0.013(4)
C(8) 0.094(9) 0.054(6) 0.090(8) 0.039(6) 0.049(7) 0.030(6)
C(10) 0.034(4) 0.027(4) 0.035(4) -0.003(3) 0.014(3) -0.005(3)
C(11) 0.039(4) 0.032(4) 0.023(4) 0.006(3) 0.010(3) -0.001(3)
C(12) 0.047(5) 0.030(4) 0.042(5) 0.002(4) 0.025(4) 0.000(3)
C(13) 0.023(4) 0.035(4) 0.054(5) 0.002(3) 0.014(4) -0.005(4)
C(14) 0.046(5) 0.027(4) 0.029(4) 0.006(3) 0.021(4) -0.003(3)
C(15) 0.027(4) 0.022(3) 0.028(4) 0.006(3) 0.010(3) 0.007(3)
C(16) 0.035(4) 0.032(4) 0.029(4) -0.006(3) 0.010(3) 0.006(3)
C(17) 0.042(5) 0.033(4) 0.039(5) -0.009(4) 0.013(4) 0.003(3)
C(18) 0.065(6) 0.029(4) 0.056(6) -0.009(4) 0.022(5) 0.011(4)
C(19) 0.079(7) 0.042(5) 0.051(6) -0.008(5) 0.008(5) 0.026(4)
C(20) 0.052(5) 0.034(4) 0.036(5) -0.004(4) -0.006(4) 0.014(4)
C(21) 0.027(4) 0.027(4) 0.030(4) -0.005(3) 0.016(3) 0.002(3)
C(22) 0.028(4) 0.025(4) 0.034(4) -0.002(3) 0.015(3) 0.004(3)
C(23) 0.022(4) 0.033(4) 0.057(5) 0.005(3) 0.014(4) 0.005(4)
C(24) 0.034(4) 0.048(5) 0.050(5) -0.005(4) 0.030(4) -0.011(4)
C(25) 0.042(5) 0.058(5) 0.032(4) 0.000(4) 0.019(4) 0.003(4)
C(26) 0.044(5) 0.041(4) 0.032(4) 0.003(4) 0.017(4) 0.010(4)
C(27) 0.027(4) 0.028(4) 0.021(3) -0.002(3) 0.006(3) 0.005(3)
C(28) 0.037(4) 0.028(4) 0.025(4) 0.003(3) 0.000(3) -0.001(3)
C(29) 0.059(6) 0.031(4) 0.033(4) 0.009(4) -0.006(4) -0.006(3)
C(30) 0.041(5) 0.058(6) 0.025(4) -0.008(4) -0.017(4) 0.005(4)
C(31) 0.023(4) 0.060(5) 0.036(4) 0.007(4) -0.004(3) 0.011(4)
C(32) 0.029(4) 0.043(4) 0.029(4) 0.010(3) 0.001(3) 0.000(3)
C(33) 0.035(4) 0.024(3) 0.023(4) -0.004(3) 0.013(3) 0.007(3)
C(34) 0.040(4) 0.025(4) 0.033(4) -0.007(3) 0.021(4) 0.000(3)
C(35) 0.050(5) 0.043(5) 0.036(5) 0.005(4) 0.025(4) 0.007(4)
C(36) 0.065(6) 0.030(4) 0.031(4) -0.012(4) 0.017(4) -0.004(3)
C(37) 0.045(5) 0.038(4) 0.029(4) -0.013(4) 0.008(4) -0.004(3)
C(38) 0.031(4) 0.035(4) 0.022(4) -0.007(3) 0.008(3) -0.001(3)
C(39) 0.020(3) 0.023(3) 0.029(4) 0.000(3) 0.012(3) -0.003(3)
C(40) 0.028(4) 0.045(5) 0.036(4) 0.000(4) 0.002(3) 0.010(4)
C(41) 0.023(4) 0.043(5) 0.065(6) 0.001(4) -0.006(4) 0.009(4)
C(42) 0.017(4) 0.056(6) 0.068(6) -0.003(4) 0.008(4) -0.009(5)
C(43) 0.037(5) 0.064(6) 0.059(6) -0.010(4) 0.030(5) 0.005(5)
C(44) 0.023(4) 0.046(5) 0.036(4) -0.006(3) 0.009(3) 0.007(4)
C(45) 0.016(3) 0.033(4) 0.020(3) -0.003(3) 0.003(3) 0.003(3)
C(46) 0.030(4) 0.033(4) 0.030(4) -0.009(3) 0.005(3) -0.004(3)
C(47) 0.038(4) 0.033(4) 0.037(4) -0.004(3) 0.013(4) 0.007(3)
C(48) 0.042(5) 0.045(5) 0.026(4) 0.000(4) 0.014(4) 0.013(3)
C(49) 0.045(5) 0.044(5) 0.022(4) 0.005(4) 0.014(3) 0.012(3)
C(50) 0.029(4) 0.032(4) 0.027(4) 0.006(3) 0.010(3) 0.004(3)

loop_
_atom_type_symbol
_atom_type_description
_atom_type_scat_dispersion_real
_atom_type_scat_dispersion_imag
_atom_type_scat_source
C C 0.003 0.002
;International Tables for Crystallography
(1992, Vol. C, Tables 4.2.6.8 and 6.1.1.1)
;
H H 0.000 0.000
;International Tables for Crystallography
(1992, Vol. C, Table 6.1.1.2)
;
O O 0.011 0.006
;International Tables for Crystallography
(1992, Vol. C, Tables 4.2.6.8 and 6.1.1.1)
;
P P 0.102 0.094
;International Tables for Crystallography
(1992, Vol. C, Tables 4.2.6.8 and 6.1.1.1)
;
Ru Ru -1.259 0.836
;International Tables for Crystallography
(1992, Vol. C, Tables 4.2.6.8 and 6.1.1.1)
;

loop_
_geom_angle_atom_site_label_1
_geom_angle_atom_site_label_2
_geom_angle_atom_site_label_3
_geom_angle
_geom_angle_site_symmetry_2
_geom_angle_site_symmetry_3
_geom_angle_publ_flag
P(1) Ru(1) P(2) 99.09(6) 1_555 1_555 yes
P(1) Ru(1) O(1) 94.4(1) 1_555 1_555 yes
P(1) Ru(1) C(10) 102.3(2) 1_555 1_555 yes
P(1) Ru(1) C(11) 138.8(2) 1_555 1_555 yes
P(1) Ru(1) C(12) 149.8(2) 1_555 1_555 yes
P(1) Ru(1) C(13) 113.0(2) 1_555 1_555 yes
P(1) Ru(1) C(14) 89.0(2) 1_555 1_555 yes
P(2) Ru(1) O(1) 81.0(1) 1_555 1_555 yes
P(2) Ru(1) C(10) 154.4(2) 1_555 1_555 yes
P(2) Ru(1) C(11) 121.8(2) 1_555 1_555 yes
P(2) Ru(1) C(12) 92.4(2) 1_555 1_555 yes
P(2) Ru(1) C(13) 95.6(2) 1_555 1_555 yes
P(2) Ru(1) C(14) 130.0(2) 1_555 1_555 yes
O(1) Ru(1) C(10) 111.1(2) 1_555 1_555 yes
O(1) Ru(1) C(11) 96.8(2) 1_555 1_555 yes
O(1) Ru(1) C(12) 115.1(2) 1_555 1_555 yes
O(1) Ru(1) C(13) 152.6(3) 1_555 1_555 yes
O(1) Ru(1) C(14) 147.9(2) 1_555 1_555 yes
C(10) Ru(1) C(11) 37.0(3) 1_555 1_555 yes
C(10) Ru(1) C(12) 62.1(3) 1_555 1_555 yes
C(10) Ru(1) C(13) 63.1(3) 1_555 1_555 yes
C(10) Ru(1) C(14) 37.6(3) 1_555 1_555 yes
C(11) Ru(1) C(12) 36.3(3) 1_555 1_555 yes
C(11) Ru(1) C(13) 61.8(3) 1_555 1_555 yes
C(11) Ru(1) C(14) 61.9(3) 1_555 1_555 yes
C(12) Ru(1) C(13) 37.6(3) 1_555 1_555 yes
C(12) Ru(1) C(14) 62.7(3) 1_555 1_555 yes
C(13) Ru(1) C(14) 38.1(3) 1_555 1_555 yes
Ru(1) P(1) C(15) 113.9(2) 1_555 1_555 yes
Ru(1) P(1) C(21) 126.4(2) 1_555 1_555 yes
Ru(1) P(1) C(27) 113.2(2) 1_555 1_555 yes
C(15) P(1) C(21) 95.0(3) 1_555 1_555 yes
C(15) P(1) C(27) 102.2(3) 1_555 1_555 yes
C(21) P(1) C(27) 102.5(3) 1_555 1_555 yes
Ru(1) P(2) C(33) 122.6(2) 1_555 1_555 yes
Ru(1) P(2) C(39) 113.2(2) 1_555 1_555 yes
Ru(1) P(2) C(45) 113.9(2) 1_555 1_555 yes
C(33) P(2) C(39) 101.9(3) 1_555 1_555 yes
C(33) P(2) C(45) 99.4(3) 1_555 1_555 yes
C(39) P(2) C(45) 103.2(3) 1_555 1_555 yes
Ru(1) O(1) C(1) 128.5(4) 1_555 1_555 yes
O(1) C(1) C(2) 118.9(6) 1_555 1_555 yes
O(1) C(1) C(6) 123.5(6) 1_555 1_555 yes
C(2) C(1) C(6) 117.6(6) 1_555 1_555 yes
C(1) C(2) C(3) 119.1(7) 1_555 1_555 yes
C(1) C(2) C(7) 120.9(6) 1_555 1_555 yes
C(3) C(2) C(7) 119.9(7) 1_555 1_555 yes
C(2) C(3) C(4) 122.7(7) 1_555 1_555 yes
C(2) C(3) H(1) 118.2 1_555 1_555 no
C(4) C(3) H(1) 119.1 1_555 1_555 no
C(3) C(4) C(5) 119.2(7) 1_555 1_555 yes
C(3) C(4) H(2) 120.4 1_555 1_555 no
C(5) C(4) H(2) 120.4 1_555 1_555 no
C(4) C(5) C(6) 119.7(8) 1_555 1_555 yes
C(4) C(5) H(3) 121.4 1_555 1_555 no
C(6) C(5) H(3) 118.9 1_555 1_555 no
C(1) C(6) C(5) 121.6(7) 1_555 1_555 yes
C(1) C(6) H(4) 118.8 1_555 1_555 no
C(5) C(6) H(4) 119.6 1_555 1_555 no
C(2) C(7) C(8) 116.2(8) 1_555 1_555 yes
C(2) C(7) H(5) 107.8 1_555 1_555 no
C(2) C(7) H(6) 108.5 1_555 1_555 no
C(8) C(7) H(5) 109.0 1_555 1_555 no
C(8) C(7) H(6) 107.4 1_555 1_555 no
H(5) C(7) H(6) 107.6 1_555 1_555 no
C(7) C(8) C(9) 123(1) 1_555 1_555 yes
C(7) C(8) H(7) 120.7 1_555 1_555 no
C(9) C(8) H(7) 115.9 1_555 1_555 no
C(8) C(9) H(8) 125.5 1_555 1_555 no
C(8) C(9) H(9) 125.9 1_555 1_555 no
H(8) C(9) H(9) 108.3 1_555 1_555 no
Ru(1) C(10) C(11) 71.0(4) 1_555 1_555 yes
Ru(1) C(10) C(14) 69.3(4) 1_555 1_555 yes
Ru(1) C(10) H(10) 126.7 1_555 1_555 no
C(11) C(10) C(14) 106.0(6) 1_555 1_555 yes
C(11) C(10) H(10) 128.2 1_555 1_555 no
C(14) C(10) H(10) 125.7 1_555 1_555 no
Ru(1) C(11) C(10) 72.0(4) 1_555 1_555 yes
Ru(1) C(11) C(12) 71.9(4) 1_555 1_555 yes
Ru(1) C(11) H(11) 124.5 1_555 1_555 no
C(10) C(11) C(12) 110.6(7) 1_555 1_555 yes
C(10) C(11) H(11) 124.8 1_555 1_555 no
C(12) C(11) H(11) 124.6 1_555 1_555 no
Ru(1) C(12) C(11) 71.7(4) 1_555 1_555 yes
Ru(1) C(12) C(13) 69.4(4) 1_555 1_555 yes
Ru(1) C(12) H(12) 126.4 1_555 1_555 no
C(11) C(12) C(13) 107.4(7) 1_555 1_555 yes
C(11) C(12) H(12) 126.6 1_555 1_555 no
C(13) C(12) H(12) 126.0 1_555 1_555 no
Ru(1) C(13) C(12) 73.0(4) 1_555 1_555 yes
Ru(1) C(13) C(14) 71.3(4) 1_555 1_555 yes
Ru(1) C(13) H(13) 125.2 1_555 1_555 no
C(12) C(13) C(14) 107.7(7) 1_555 1_555 yes
C(12) C(13) H(13) 126.3 1_555 1_555 no
C(14) C(13) H(13) 125.8 1_555 1_555 no
Ru(1) C(14) C(10) 73.1(4) 1_555 1_555 yes
Ru(1) C(14) C(13) 70.6(4) 1_555 1_555 yes
Ru(1) C(14) H(14) 125.5 1_555 1_555 no
C(10) C(14) C(13) 108.3(6) 1_555 1_555 yes
C(10) C(14) H(14) 126.1 1_555 1_555 no
C(13) C(14) H(14) 125.5 1_555 1_555 no
P(1) C(15) C(16) 115.6(5) 1_555 1_555 yes
P(1) C(15) C(20) 125.6(6) 1_555 1_555 yes
C(16) C(15) C(20) 118.0(6) 1_555 1_555 yes
C(15) C(16) C(17) 120.8(7) 1_555 1_555 yes
C(15) C(16) H(15) 118.9 1_555 1_555 no
C(17) C(16) H(15) 120.3 1_555 1_555 no
C(16) C(17) C(18) 118.8(7) 1_555 1_555 yes
C(16) C(17) H(16) 120.5 1_555 1_555 no
C(18) C(17) H(16) 120.7 1_555 1_555 no
C(17) C(18) C(19) 121.5(7) 1_555 1_555 yes
C(17) C(18) H(17) 119.6 1_555 1_555 no
C(19) C(18) H(17) 118.8 1_555 1_555 no
C(18) C(19) C(20) 119.9(8) 1_555 1_555 yes
C(18) C(19) H(18) 121.2 1_555 1_555 no
C(20) C(19) H(18) 118.9 1_555 1_555 no
C(15) C(20) C(19) 120.8(8) 1_555 1_555 yes
C(15) C(20) H(19) 119.4 1_555 1_555 no
C(19) C(20) H(19) 119.8 1_555 1_555 no
P(1) C(21) C(22) 121.7(5) 1_555 1_555 yes
P(1) C(21) C(26) 119.4(5) 1_555 1_555 yes
C(22) C(21) C(26) 118.9(6) 1_555 1_555 yes
C(21) C(22) C(23) 119.8(7) 1_555 1_555 yes
C(21) C(22) H(20) 119.6 1_555 1_555 no
C(23) C(22) H(20) 120.7 1_555 1_555 no
C(22) C(23) C(24) 120.7(7) 1_555 1_555 yes
C(22) C(23) H(21) 119.3 1_555 1_555 no
C(24) C(23) H(21) 119.9 1_555 1_555 no
C(23) C(24) C(25) 120.1(7) 1_555 1_555 yes
C(23) C(24) H(22) 120.0 1_555 1_555 no
C(25) C(24) H(22) 119.9 1_555 1_555 no
C(24) C(25) C(26) 119.1(7) 1_555 1_555 yes
C(24) C(25) H(23) 120.1 1_555 1_555 no
C(26) C(25) H(23) 120.8 1_555 1_555 no
C(21) C(26) C(25) 121.4(7) 1_555 1_555 yes
C(21) C(26) H(24) 118.7 1_555 1_555 no
C(25) C(26) H(24) 119.9 1_555 1_555 no
P(1) C(27) C(28) 121.3(5) 1_555 1_555 yes
P(1) C(27) C(32) 119.6(5) 1_555 1_555 yes
C(28) C(27) C(32) 119.0(7) 1_555 1_555 yes
C(27) C(28) C(29) 119.7(7) 1_555 1_555 yes
C(27) C(28) H(25) 119.3 1_555 1_555 no
C(29) C(28) H(25) 121.0 1_555 1_555 no
C(28) C(29) C(30) 121.1(7) 1_555 1_555 yes
C(28) C(29) H(26) 120.7 1_555 1_555 no
C(30) C(29) H(26) 118.2 1_555 1_555 no
C(29) C(30) C(31) 119.3(7) 1_555 1_555 yes
C(29) C(30) H(27) 121.2 1_555 1_555 no
C(31) C(30) H(27) 119.4 1_555 1_555 no
C(30) C(31) C(32) 120.7(7) 1_555 1_555 yes
C(30) C(31) H(28) 119.5 1_555 1_555 no
C(32) C(31) H(28) 119.8 1_555 1_555 no
C(27) C(32) C(31) 120.2(7) 1_555 1_555 yes
C(27) C(32) H(29) 119.6 1_555 1_555 no
C(31) C(32) H(29) 120.2 1_555 1_555 no
P(2) C(33) C(34) 116.8(5) 1_555 1_555 yes
P(2) C(33) C(38) 124.0(5) 1_555 1_555 yes
C(34) C(33) C(38) 119.2(6) 1_555 1_555 yes
C(33) C(34) C(35) 119.6(7) 1_555 1_555 yes
C(33) C(34) H(30) 119.3 1_555 1_555 no
C(35) C(34) H(30) 121.1 1_555 1_555 no
C(34) C(35) C(36) 120.8(7) 1_555 1_555 yes
C(34) C(35) H(31) 120.2 1_555 1_555 no
C(36) C(35) H(31) 119.0 1_555 1_555 no
C(35) C(36) C(37) 119.4(7) 1_555 1_555 yes
C(35) C(36) H(32) 120.6 1_555 1_555 no
C(37) C(36) H(32) 120.0 1_555 1_555 no
C(36) C(37) C(38) 121.0(7) 1_555 1_555 yes
C(36) C(37) H(33) 119.7 1_555 1_555 no
C(38) C(37) H(33) 119.3 1_555 1_555 no
C(33) C(38) C(37) 120.0(7) 1_555 1_555 yes
C(33) C(38) H(34) 120.2 1_555 1_555 no
C(37) C(38) H(34) 119.9 1_555 1_555 no
P(2) C(39) C(40) 119.2(5) 1_555 1_555 yes
P(2) C(39) C(44) 123.5(5) 1_555 1_555 yes
C(40) C(39) C(44) 117.3(6) 1_555 1_555 yes
C(39) C(40) C(41) 122.4(7) 1_555 1_555 yes
C(39) C(40) H(35) 118.0 1_555 1_555 no
C(41) C(40) H(35) 119.6 1_555 1_555 no
C(40) C(41) C(42) 119.7(8) 1_555 1_555 yes
C(40) C(41) H(36) 120.2 1_555 1_555 no
C(42) C(41) H(36) 120.1 1_555 1_555 no
C(41) C(42) C(43) 119.2(7) 1_555 1_555 yes
C(41) C(42) H(37) 120.4 1_555 1_555 no
C(43) C(42) H(37) 120.4 1_555 1_555 no
C(42) C(43) C(44) 120.5(7) 1_555 1_555 yes
C(42) C(43) H(38) 119.6 1_555 1_555 no
C(44) C(43) H(38) 120.0 1_555 1_555 no
C(39) C(44) C(43) 120.9(7) 1_555 1_555 yes
C(39) C(44) H(39) 119.2 1_555 1_555 no
C(43) C(44) H(39) 119.9 1_555 1_555 no
P(2) C(45) C(46) 121.6(5) 1_555 1_555 yes
P(2) C(45) C(50) 120.5(5) 1_555 1_555 yes
C(46) C(45) C(50) 117.9(6) 1_555 1_555 yes
C(45) C(46) C(47) 120.8(6) 1_555 1_555 yes
C(45) C(46) H(40) 119.4 1_555 1_555 no
C(47) C(46) H(40) 119.8 1_555 1_555 no
C(46) C(47) C(48) 120.2(7) 1_555 1_555 yes
C(46) C(47) H(41) 119.2 1_555 1_555 no
C(48) C(47) H(41) 120.6 1_555 1_555 no
C(47) C(48) C(49) 119.6(7) 1_555 1_555 yes
C(47) C(48) H(42) 120.5 1_555 1_555 no
C(49) C(48) H(42) 119.9 1_555 1_555 no
C(48) C(49) C(50) 120.2(7) 1_555 1_555 yes
C(48) C(49) H(43) 119.5 1_555 1_555 no
C(50) C(49) H(43) 120.3 1_555 1_555 no
C(45) C(50) C(49) 121.3(7) 1_555 1_555 yes
C(45) C(50) H(44) 118.2 1_555 1_555 no
C(49) C(50) H(44) 120.5 1_555 1_555 no

loop_
_geom_bond_atom_site_label_1
_geom_bond_atom_site_label_2
_geom_bond_distance
_geom_bond_publ_flag
Ru(1) P(1) 2.337(2) yes
Ru(1) P(2) 2.349(2) yes
Ru(1) O(1) 2.144(4) yes
Ru(1) C(10) 2.227(7) yes
Ru(1) C(11) 2.214(7) yes
Ru(1) C(12) 2.217(7) yes
Ru(1) C(13) 2.169(7) yes
Ru(1) C(14) 2.178(7) yes
P(1) C(15) 1.844(7) yes
P(1) C(21) 1.842(7) yes
P(1) C(27) 1.857(7) yes
P(2) C(33) 1.835(7) yes
P(2) C(39) 1.827(7) yes
P(2) C(45) 1.842(7) yes
O(1) C(1) 1.338(8) yes
C(1) C(2) 1.422(9) yes
C(1) C(6) 1.413(10) yes
C(2) C(3) 1.37(1) yes
C(2) C(7) 1.51(1) yes
C(3) C(4) 1.38(1) yes
C(3) H(1) 0.971 no
C(4) C(5) 1.38(1) yes
C(4) H(2) 0.970 no
C(5) C(6) 1.39(1) yes
C(5) H(3) 0.977 no
C(6) H(4) 0.963 no
C(7) C(8) 1.48(1) yes
C(7) H(5) 0.961 no
C(7) H(6) 0.960 no
C(8) C(9) 1.34(2) yes
C(8) H(7) 0.905 no
C(9) H(8) 1.031 no
C(9) H(9) 0.998 no
C(10) C(11) 1.409(10) yes
C(10) C(14) 1.42(1) yes
C(10) H(10) 0.971 no
C(11) C(12) 1.38(1) yes
C(11) H(11) 0.969 no
C(12) C(13) 1.41(1) yes
C(12) H(12) 0.965 no
C(13) C(14) 1.42(1) yes
C(13) H(13) 0.964 no
C(14) H(14) 0.966 no
C(15) C(16) 1.402(10) yes
C(15) C(20) 1.388(9) yes
C(16) C(17) 1.407(10) yes
C(16) H(15) 0.971 no
C(17) C(18) 1.35(1) yes
C(17) H(16) 0.982 no
C(18) C(19) 1.38(1) yes
C(18) H(17) 0.966 no
C(19) C(20) 1.38(1) yes
C(19) H(18) 0.979 no
C(20) H(19) 0.975 no
C(21) C(22) 1.379(9) yes
C(21) C(26) 1.402(10) yes
C(22) C(23) 1.415(10) yes
C(22) H(20) 0.971 no
C(23) C(24) 1.37(1) yes
C(23) H(21) 0.973 no
C(24) C(25) 1.39(1) yes
C(24) H(22) 0.971 no
C(25) C(26) 1.39(1) yes
C(25) H(23) 0.972 no
C(26) H(24) 0.970 no
C(27) C(28) 1.395(9) yes
C(27) C(32) 1.378(10) yes
C(28) C(29) 1.39(1) yes
C(28) H(25) 0.969 no
C(29) C(30) 1.36(1) yes
C(29) H(26) 0.962 no
C(30) C(31) 1.38(1) yes
C(30) H(27) 0.961 no
C(31) C(32) 1.381(10) yes
C(31) H(28) 0.963 no
C(32) H(29) 0.971 no
C(33) C(34) 1.391(10) yes
C(33) C(38) 1.408(9) yes
C(34) C(35) 1.395(10) yes
C(34) H(30) 0.957 no
C(35) C(36) 1.38(1) yes
C(35) H(31) 0.970 no
C(36) C(37) 1.38(1) yes
C(36) H(32) 0.966 no
C(37) C(38) 1.375(10) yes
C(37) H(33) 0.962 no
C(38) H(34) 0.969 no
C(39) C(40) 1.402(10) yes
C(39) C(44) 1.380(9) yes
C(40) C(41) 1.38(1) yes
C(40) H(35) 0.964 no
C(41) C(42) 1.37(1) yes
C(41) H(36) 0.969 no
C(42) C(43) 1.40(1) yes
C(42) H(37) 0.962 no
C(43) C(44) 1.39(1) yes
C(43) H(38) 0.969 no
C(44) H(39) 0.958 no
C(45) C(46) 1.400(9) yes
C(45) C(50) 1.385(9) yes
C(46) C(47) 1.39(1) yes
C(46) H(40) 0.960 no
C(47) C(48) 1.38(1) yes
C(47) H(41) 0.959 no
C(48) C(49) 1.38(1) yes
C(48) H(42) 0.962 no
C(49) C(50) 1.392(9) yes
C(49) H(43) 0.970 no
C(50) H(44) 0.974 no

loop_
_geom_contact_atom_site_label_1
_geom_contact_atom_site_label_2
_geom_contact_distance
_geom_contact_site_symmetry_2
C(9) C(35) 3.44(2) 2_655
C(16) C(17) 3.59(1) 2_665
C(18) C(42) 3.54(1) 2_565
C(25) C(49) 3.55(1) 1_554
C(36) C(48) 3.58(1) 1_554

loop_
_geom_torsion_atom_site_label_1
_geom_torsion_atom_site_label_2
_geom_torsion_atom_site_label_3
_geom_torsion_atom_site_label_4
_geom_torsion
_geom_torsion_site_symmetry_1
_geom_torsion_site_symmetry_2
_geom_torsion_site_symmetry_3
_geom_torsion_site_symmetry_4
_geom_torsion_publ_flag
Ru(1) P(1) C(15) C(16) 59.6(6) 1_555 1_555 1_555 1_555 yes
Ru(1) P(1) C(15) C(20) -130.4(7) 1_555 1_555 1_555 1_555 yes
Ru(1) P(1) C(21) C(22) 0.6(7) 1_555 1_555 1_555 1_555 yes
Ru(1) P(1) C(21) C(26) -176.1(5) 1_555 1_555 1_555 1_555 yes
Ru(1) P(1) C(27) C(28) -113.2(6) 1_555 1_555 1_555 1_555 yes
Ru(1) P(1) C(27) C(32) 62.3(6) 1_555 1_555 1_555 1_555 yes
Ru(1) P(2) C(33) C(34) 53.5(6) 1_555 1_555 1_555 1_555 yes
Ru(1) P(2) C(33) C(38) -127.9(5) 1_555 1_555 1_555 1_555 yes
Ru(1) P(2) C(39) C(40) 61.8(6) 1_555 1_555 1_555 1_555 yes
Ru(1) P(2) C(39) C(44) -118.6(6) 1_555 1_555 1_555 1_555 yes
Ru(1) P(2) C(45) C(46) -150.1(5) 1_555 1_555 1_555 1_555 yes
Ru(1) P(2) C(45) C(50) 29.8(6) 1_555 1_555 1_555 1_555 yes
Ru(1) O(1) C(1) C(2) 161.8(4) 1_555 1_555 1_555 1_555 yes
Ru(1) O(1) C(1) C(6) -17.2(9) 1_555 1_555 1_555 1_555 yes
Ru(1) C(10) C(11) C(12) -62.0(5) 1_555 1_555 1_555 1_555 yes
Ru(1) C(10) C(14) C(13) 62.3(5) 1_555 1_555 1_555 1_555 yes
Ru(1) C(11) C(10) C(14) 60.8(5) 1_555 1_555 1_555 1_555 yes
Ru(1) C(11) C(12) C(13) -60.5(5) 1_555 1_555 1_555 1_555 yes
Ru(1) C(12) C(11) C(10) 62.0(5) 1_555 1_555 1_555 1_555 yes
Ru(1) C(12) C(13) C(14) -63.3(5) 1_555 1_555 1_555 1_555 yes
Ru(1) C(13) C(12) C(11) 62.0(5) 1_555 1_555 1_555 1_555 yes
Ru(1) C(13) C(14) C(10) -63.9(5) 1_555 1_555 1_555 1_555 yes
Ru(1) C(14) C(10) C(11) -62.0(5) 1_555 1_555 1_555 1_555 yes
Ru(1) C(14) C(13) C(12) 64.4(5) 1_555 1_555 1_555 1_555 yes
P(1) Ru(1) P(2) C(33) 15.0(3) 1_555 1_555 1_555 1_555 yes
P(1) Ru(1) P(2) C(39) -107.7(2) 1_555 1_555 1_555 1_555 yes
P(1) Ru(1) P(2) C(45) 134.7(2) 1_555 1_555 1_555 1_555 yes
P(1) Ru(1) O(1) C(1) 102.5(5) 1_555 1_555 1_555 1_555 yes
P(1) Ru(1) C(10) C(11) -172.1(4) 1_555 1_555 1_555 1_555 yes
P(1) Ru(1) C(10) C(14) 71.7(4) 1_555 1_555 1_555 1_555 yes
P(1) Ru(1) C(11) C(10) 11.7(6) 1_555 1_555 1_555 1_555 yes
P(1) Ru(1) C(11) C(12) 131.4(4) 1_555 1_555 1_555 1_555 yes
P(1) Ru(1) C(12) C(11) -100.8(5) 1_555 1_555 1_555 1_555 yes
P(1) Ru(1) C(12) C(13) 16.6(7) 1_555 1_555 1_555 1_555 yes
P(1) Ru(1) C(13) C(12) -171.0(4) 1_555 1_555 1_555 1_555 yes
P(1) Ru(1) C(13) C(14) -55.0(5) 1_555 1_555 1_555 1_555 yes
P(1) Ru(1) C(14) C(10) -111.9(4) 1_555 1_555 1_555 1_555 yes
P(1) Ru(1) C(14) C(13) 131.1(4) 1_555 1_555 1_555 1_555 yes
P(1) C(15) C(16) C(17) 170.3(6) 1_555 1_555 1_555 1_555 yes
P(1) C(15) C(20) C(19) -168.9(7) 1_555 1_555 1_555 1_555 yes
P(1) C(21) C(22) C(23) -178.3(5) 1_555 1_555 1_555 1_555 yes
P(1) C(21) C(26) C(25) 176.1(6) 1_555 1_555 1_555 1_555 yes
P(1) C(27) C(28) C(29) 174.9(6) 1_555 1_555 1_555 1_555 yes
P(1) C(27) C(32) C(31) -176.7(6) 1_555 1_555 1_555 1_555 yes
P(2) Ru(1) P(1) C(15) 165.4(2) 1_555 1_555 1_555 1_555 yes
P(2) Ru(1) P(1) C(21) -78.3(3) 1_555 1_555 1_555 1_555 yes
P(2) Ru(1) P(1) C(27) 49.2(2) 1_555 1_555 1_555 1_555 yes
P(2) Ru(1) O(1) C(1) -159.0(5) 1_555 1_555 1_555 1_555 yes
P(2) Ru(1) C(10) C(11) 42.0(7) 1_555 1_555 1_555 1_555 yes
P(2) Ru(1) C(10) C(14) -74.2(6) 1_555 1_555 1_555 1_555 yes
P(2) Ru(1) C(11) C(10) -160.1(4) 1_555 1_555 1_555 1_555 yes
P(2) Ru(1) C(11) C(12) -40.5(5) 1_555 1_555 1_555 1_555 yes
P(2) Ru(1) C(12) C(11) 146.5(4) 1_555 1_555 1_555 1_555 yes
P(2) Ru(1) C(12) C(13) -96.1(4) 1_555 1_555 1_555 1_555 yes
P(2) Ru(1) C(13) C(12) 86.6(4) 1_555 1_555 1_555 1_555 yes
P(2) Ru(1) C(13) C(14) -157.3(4) 1_555 1_555 1_555 1_555 yes
P(2) Ru(1) C(14) C(10) 147.1(4) 1_555 1_555 1_555 1_555 yes
P(2) Ru(1) C(14) C(13) 30.1(5) 1_555 1_555 1_555 1_555 yes
P(2) C(33) C(34) C(35) 178.0(5) 1_555 1_555 1_555 1_555 yes
P(2) C(33) C(38) C(37) -176.6(6) 1_555 1_555 1_555 1_555 yes
P(2) C(39) C(40) C(41) -179.4(6) 1_555 1_555 1_555 1_555 yes
P(2) C(39) C(44) C(43) 179.3(6) 1_555 1_555 1_555 1_555 yes
P(2) C(45) C(46) C(47) 177.2(6) 1_555 1_555 1_555 1_555 yes
P(2) C(45) C(50) C(49) -178.0(6) 1_555 1_555 1_555 1_555 yes
O(1) Ru(1) P(1) C(15) -113.1(3) 1_555 1_555 1_555 1_555 yes
O(1) Ru(1) P(1) C(21) 3.2(3) 1_555 1_555 1_555 1_555 yes
O(1) Ru(1) P(1) C(27) 130.7(3) 1_555 1_555 1_555 1_555 yes
O(1) Ru(1) P(2) C(33) -78.0(3) 1_555 1_555 1_555 1_555 yes
O(1) Ru(1) P(2) C(39) 159.3(3) 1_555 1_555 1_555 1_555 yes
O(1) Ru(1) P(2) C(45) 41.7(3) 1_555 1_555 1_555 1_555 yes
O(1) Ru(1) C(10) C(11) -72.5(5) 1_555 1_555 1_555 1_555 yes
O(1) Ru(1) C(10) C(14) 171.3(4) 1_555 1_555 1_555 1_555 yes
O(1) Ru(1) C(11) C(10) 116.3(4) 1_555 1_555 1_555 1_555 yes
O(1) Ru(1) C(11) C(12) -124.0(4) 1_555 1_555 1_555 1_555 yes
O(1) Ru(1) C(12) C(11) 65.4(5) 1_555 1_555 1_555 1_555 yes
O(1) Ru(1) C(12) C(13) -177.2(4) 1_555 1_555 1_555 1_555 yes
O(1) Ru(1) C(13) C(12) 5.5(8) 1_555 1_555 1_555 1_555 yes
O(1) Ru(1) C(13) C(14) 121.5(5) 1_555 1_555 1_555 1_555 yes
O(1) Ru(1) C(14) C(10) -15.4(7) 1_555 1_555 1_555 1_555 yes
O(1) Ru(1) C(14) C(13) -132.4(5) 1_555 1_555 1_555 1_555 yes
O(1) C(1) C(2) C(3) -179.2(6) 1_555 1_555 1_555 1_555 yes
O(1) C(1) C(2) C(7) 3.0(10) 1_555 1_555 1_555 1_555 yes
O(1) C(1) C(6) C(5) 179.1(7) 1_555 1_555 1_555 1_555 yes
C(1) O(1) Ru(1) C(10) -2.5(6) 1_555 1_555 1_555 1_555 yes
C(1) O(1) Ru(1) C(11) -37.8(5) 1_555 1_555 1_555 1_555 yes
C(1) O(1) Ru(1) C(12) -70.6(5) 1_555 1_555 1_555 1_555 yes
C(1) O(1) Ru(1) C(13) -74.3(7) 1_555 1_555 1_555 1_555 yes
C(1) O(1) Ru(1) C(14) 7.5(7) 1_555 1_555 1_555 1_555 yes
C(1) C(2) C(3) C(4) 0(1) 1_555 1_555 1_555 1_555 yes
C(1) C(2) C(7) C(8) 97.6(9) 1_555 1_555 1_555 1_555 yes
C(1) C(6) C(5) C(4) 0(1) 1_555 1_555 1_555 1_555 yes
C(2) C(1) C(6) C(5) 0(1) 1_555 1_555 1_555 1_555 yes
C(2) C(3) C(4) C(5) -1(1) 1_555 1_555 1_555 1_555 yes
C(2) C(7) C(8) C(9) 12(1) 1_555 1_555 1_555 1_555 yes
C(3) C(2) C(1) C(6) -0.1(10) 1_555 1_555 1_555 1_555 yes
C(3) C(2) C(7) C(8) -80.3(10) 1_555 1_555 1_555 1_555 yes
C(3) C(4) C(5) C(6) 1(1) 1_555 1_555 1_555 1_555 yes
C(4) C(3) C(2) C(7) 178.8(8) 1_555 1_555 1_555 1_555 yes
C(6) C(1) C(2) C(7) -178.0(6) 1_555 1_555 1_555 1_555 yes
C(10) Ru(1) P(1) C(15) -0.4(3) 1_555 1_555 1_555 1_555 yes
C(10) Ru(1) P(1) C(21) 115.9(3) 1_555 1_555 1_555 1_555 yes
C(10) Ru(1) P(1) C(27) -116.6(3) 1_555 1_555 1_555 1_555 yes
C(10) Ru(1) P(2) C(33) 161.3(5) 1_555 1_555 1_555 1_555 yes
C(10) Ru(1) P(2) C(39) 38.6(5) 1_555 1_555 1_555 1_555 yes
C(10) Ru(1) P(2) C(45) -78.9(5) 1_555 1_555 1_555 1_555 yes
C(10) Ru(1) C(11) C(12) 119.7(6) 1_555 1_555 1_555 1_555 yes
C(10) Ru(1) C(12) C(11) -36.3(4) 1_555 1_555 1_555 1_555 yes
C(10) Ru(1) C(12) C(13) 81.2(5) 1_555 1_555 1_555 1_555 yes
C(10) Ru(1) C(13) C(12) -78.5(5) 1_555 1_555 1_555 1_555 yes
C(10) Ru(1) C(13) C(14) 37.6(4) 1_555 1_555 1_555 1_555 yes
C(10) Ru(1) C(14) C(13) -117.0(6) 1_555 1_555 1_555 1_555 yes
C(10) C(11) Ru(1) C(12) -119.7(6) 1_555 1_555 1_555 1_555 yes
C(10) C(11) Ru(1) C(13) -81.8(5) 1_555 1_555 1_555 1_555 yes
C(10) C(11) Ru(1) C(14) -38.3(4) 1_555 1_555 1_555 1_555 yes
C(10) C(11) C(12) C(13) 1.5(9) 1_555 1_555 1_555 1_555 yes
C(10) C(14) Ru(1) C(11) 37.7(4) 1_555 1_555 1_555 1_555 yes
C(10) C(14) Ru(1) C(12) 78.9(5) 1_555 1_555 1_555 1_555 yes
C(10) C(14) Ru(1) C(13) 117.0(6) 1_555 1_555 1_555 1_555 yes
C(10) C(14) C(13) C(12) 0.6(8) 1_555 1_555 1_555 1_555 yes
C(11) Ru(1) P(1) C(15) -7.6(4) 1_555 1_555 1_555 1_555 yes
C(11) Ru(1) P(1) C(21) 108.7(4) 1_555 1_555 1_555 1_555 yes
C(11) Ru(1) P(1) C(27) -123.8(4) 1_555 1_555 1_555 1_555 yes
C(11) Ru(1) P(2) C(33) -170.5(3) 1_555 1_555 1_555 1_555 yes
C(11) Ru(1) P(2) C(39) 66.8(3) 1_555 1_555 1_555 1_555 yes
C(11) Ru(1) P(2) C(45) -50.7(3) 1_555 1_555 1_555 1_555 yes
C(11) Ru(1) C(10) C(14) -116.2(6) 1_555 1_555 1_555 1_555 yes
C(11) Ru(1) C(12) C(13) 117.4(6) 1_555 1_555 1_555 1_555 yes
C(11) Ru(1) C(13) C(12) -36.6(4) 1_555 1_555 1_555 1_555 yes
C(11) Ru(1) C(13) C(14) 79.5(5) 1_555 1_555 1_555 1_555 yes
C(11) Ru(1) C(14) C(13) -79.3(5) 1_555 1_555 1_555 1_555 yes
C(11) C(10) Ru(1) C(12) 35.6(4) 1_555 1_555 1_555 1_555 yes
C(11) C(10) Ru(1) C(13) 78.1(5) 1_555 1_555 1_555 1_555 yes
C(11) C(10) Ru(1) C(14) 116.2(6) 1_555 1_555 1_555 1_555 yes
C(11) C(10) C(14) C(13) 0.3(8) 1_555 1_555 1_555 1_555 yes
C(11) C(12) Ru(1) C(13) -117.4(6) 1_555 1_555 1_555 1_555 yes
C(11) C(12) Ru(1) C(14) -78.9(5) 1_555 1_555 1_555 1_555 yes
C(11) C(12) C(13) C(14) -1.2(8) 1_555 1_555 1_555 1_555 yes
C(12) Ru(1) P(1) C(15) 54.4(5) 1_555 1_555 1_555 1_555 yes
C(12) Ru(1) P(1) C(21) 170.7(5) 1_555 1_555 1_555 1_555 yes
C(12) Ru(1) P(1) C(27) -61.8(5) 1_555 1_555 1_555 1_555 yes
C(12) Ru(1) P(2) C(33) 166.9(3) 1_555 1_555 1_555 1_555 yes
C(12) Ru(1) P(2) C(39) 44.2(3) 1_555 1_555 1_555 1_555 yes
C(12) Ru(1) P(2) C(45) -73.3(3) 1_555 1_555 1_555 1_555 yes
C(12) Ru(1) C(10) C(14) -80.6(5) 1_555 1_555 1_555 1_555 yes
C(12) Ru(1) C(13) C(14) 116.1(6) 1_555 1_555 1_555 1_555 yes
C(12) Ru(1) C(14) C(13) -38.1(4) 1_555 1_555 1_555 1_555 yes
C(12) C(11) Ru(1) C(13) 37.9(5) 1_555 1_555 1_555 1_555 yes
C(12) C(11) Ru(1) C(14) 81.3(5) 1_555 1_555 1_555 1_555 yes
C(12) C(11) C(10) C(14) -1.1(8) 1_555 1_555 1_555 1_555 yes
C(12) C(13) Ru(1) C(14) -116.1(6) 1_555 1_555 1_555 1_555 yes
C(13) Ru(1) P(1) C(15) 65.3(3) 1_555 1_555 1_555 1_555 yes
C(13) Ru(1) P(1) C(21) -178.4(3) 1_555 1_555 1_555 1_555 yes
C(13) Ru(1) P(1) C(27) -50.9(3) 1_555 1_555 1_555 1_555 yes
C(13) Ru(1) P(2) C(33) 129.4(4) 1_555 1_555 1_555 1_555 yes
C(13) Ru(1) P(2) C(39) 6.7(3) 1_555 1_555 1_555 1_555 yes
C(13) Ru(1) P(2) C(45) -110.9(3) 1_555 1_555 1_555 1_555 yes
C(13) Ru(1) C(10) C(14) -38.1(4) 1_555 1_555 1_555 1_555 yes
C(13) C(12) Ru(1) C(14) 38.6(4) 1_555 1_555 1_555 1_555 yes
C(14) Ru(1) P(1) C(15) 35.0(3) 1_555 1_555 1_555 1_555 yes
C(14) Ru(1) P(1) C(21) 151.3(3) 1_555 1_555 1_555 1_555 yes
C(14) Ru(1) P(1) C(27) -81.2(3) 1_555 1_555 1_555 1_555 yes
C(14) Ru(1) P(2) C(33) 111.3(4) 1_555 1_555 1_555 1_555 yes
C(14) Ru(1) P(2) C(39) -11.4(3) 1_555 1_555 1_555 1_555 yes
C(14) Ru(1) P(2) C(45) -129.0(3) 1_555 1_555 1_555 1_555 yes
C(15) P(1) C(21) C(22) 125.2(6) 1_555 1_555 1_555 1_555 yes
C(15) P(1) C(21) C(26) -51.5(6) 1_555 1_555 1_555 1_555 yes
C(15) P(1) C(27) C(28) 123.9(6) 1_555 1_555 1_555 1_555 yes
C(15) P(1) C(27) C(32) -60.5(6) 1_555 1_555 1_555 1_555 yes
C(15) C(16) C(17) C(18) -1(1) 1_555 1_555 1_555 1_555 yes
C(15) C(20) C(19) C(18) 0(1) 1_555 1_555 1_555 1_555 yes
C(16) C(15) P(1) C(21) -73.9(6) 1_555 1_555 1_555 1_555 yes
C(16) C(15) P(1) C(27) -177.9(5) 1_555 1_555 1_555 1_555 yes
C(16) C(15) C(20) C(19) 0(1) 1_555 1_555 1_555 1_555 yes
C(16) C(17) C(18) C(19) 2(1) 1_555 1_555 1_555 1_555 yes
C(17) C(16) C(15) C(20) 0(1) 1_555 1_555 1_555 1_555 yes
C(17) C(18) C(19) C(20) -2(1) 1_555 1_555 1_555 1_555 yes
C(20) C(15) P(1) C(21) 96.1(7) 1_555 1_555 1_555 1_555 yes
C(20) C(15) P(1) C(27) -7.9(7) 1_555 1_555 1_555 1_555 yes
C(21) P(1) C(27) C(28) 25.9(7) 1_555 1_555 1_555 1_555 yes
C(21) P(1) C(27) C(32) -158.6(6) 1_555 1_555 1_555 1_555 yes
C(21) C(22) C(23) C(24) 1(1) 1_555 1_555 1_555 1_555 yes
C(21) C(26) C(25) C(24) 3(1) 1_555 1_555 1_555 1_555 yes
C(22) C(21) P(1) C(27) -131.1(6) 1_555 1_555 1_555 1_555 yes
C(22) C(21) C(26) C(25) 0(1) 1_555 1_555 1_555 1_555 yes
C(22) C(23) C(24) C(25) 1(1) 1_555 1_555 1_555 1_555 yes
C(23) C(22) C(21) C(26) -1(1) 1_555 1_555 1_555 1_555 yes
C(23) C(24) C(25) C(26) -3(1) 1_555 1_555 1_555 1_555 yes
C(26) C(21) P(1) C(27) 52.3(6) 1_555 1_555 1_555 1_555 yes
C(27) C(28) C(29) C(30) 1(1) 1_555 1_555 1_555 1_555 yes
C(27) C(32) C(31) C(30) 1(1) 1_555 1_555 1_555 1_555 yes
C(28) C(27) C(32) C(31) -1(1) 1_555 1_555 1_555 1_555 yes
C(28) C(29) C(30) C(31) -1(1) 1_555 1_555 1_555 1_555 yes
C(29) C(28) C(27) C(32) 0(1) 1_555 1_555 1_555 1_555 yes
C(29) C(30) C(31) C(32) 0(1) 1_555 1_555 1_555 1_555 yes
C(33) P(2) C(39) C(40) -71.7(6) 1_555 1_555 1_555 1_555 yes
C(33) P(2) C(39) C(44) 107.9(6) 1_555 1_555 1_555 1_555 yes
C(33) P(2) C(45) C(46) -18.0(6) 1_555 1_555 1_555 1_555 yes
C(33) P(2) C(45) C(50) 162.0(6) 1_555 1_555 1_555 1_555 yes
C(33) C(34) C(35) C(36) 0(1) 1_555 1_555 1_555 1_555 yes
C(33) C(38) C(37) C(36) -2(1) 1_555 1_555 1_555 1_555 yes
C(34) C(33) P(2) C(39) -178.7(5) 1_555 1_555 1_555 1_555 yes
C(34) C(33) P(2) C(45) -72.9(6) 1_555 1_555 1_555 1_555 yes
C(34) C(33) C(38) C(37) 1(1) 1_555 1_555 1_555 1_555 yes
C(34) C(35) C(36) C(37) 0(1) 1_555 1_555 1_555 1_555 yes
C(35) C(34) C(33) C(38) 0(1) 1_555 1_555 1_555 1_555 yes
C(35) C(36) C(37) C(38) 2(1) 1_555 1_555 1_555 1_555 yes
C(38) C(33) P(2) C(39) -0.2(6) 1_555 1_555 1_555 1_555 yes
C(38) C(33) P(2) C(45) 105.6(6) 1_555 1_555 1_555 1_555 yes
C(39) P(2) C(45) C(46) 86.7(6) 1_555 1_555 1_555 1_555 yes
C(39) P(2) C(45) C(50) -93.3(6) 1_555 1_555 1_555 1_555 yes
C(39) C(40) C(41) C(42) 0(1) 1_555 1_555 1_555 1_555 yes
C(39) C(44) C(43) C(42) 0(1) 1_555 1_555 1_555 1_555 yes
C(40) C(39) P(2) C(45) -174.5(6) 1_555 1_555 1_555 1_555 yes
C(40) C(39) C(44) C(43) -1(1) 1_555 1_555 1_555 1_555 yes
C(40) C(41) C(42) C(43) 0(1) 1_555 1_555 1_555 1_555 yes
C(41) C(40) C(39) C(44) 1(1) 1_555 1_555 1_555 1_555 yes
C(41) C(42) C(43) C(44) 0(1) 1_555 1_555 1_555 1_555 yes
C(44) C(39) P(2) C(45) 5.0(7) 1_555 1_555 1_555 1_555 yes
C(45) C(46) C(47) C(48) 2(1) 1_555 1_555 1_555 1_555 yes
C(45) C(50) C(49) C(48) -1(1) 1_555 1_555 1_555 1_555 yes
C(46) C(45) C(50) C(49) 1(1) 1_555 1_555 1_555 1_555 yes
C(46) C(47) C(48) C(49) -1(1) 1_555 1_555 1_555 1_555 yes
C(47) C(46) C(45) C(50) -2(1) 1_555 1_555 1_555 1_555 yes
C(47) C(48) C(49) C(50) 1(1) 1_555 1_555 1_555 1_555 yes

loop_
_cod_changelog_entry_id
_cod_changelog_entry_author
_cod_changelog_entry_date
_cod_changelog_entry_text
1 'Vaitkus, Antanas' 2022-05-09T04:55:00+03:00
;
 Replaced the '&#x0080;' sequence with a backslash symbol ('\')
 in multiple data values.
;
